data_7036309
loop_
_publ_author_name
'Nejman, Phillip S.'
'Morton-Fernandez, Brian'
'Moulding, David J.'
'Athukorala Arachchige, Kasun S.'
'Cordes, David B.'
'Slawin, Alexandra M. Z.'
'Kilian, Petr'
'Woollins, J. Derek'

_publ_section_title
;
 Structural diversity of bimetallic rhodium and iridium half sandwich
 dithiolato complexes.
;
_journal_issue 38
_journal_name_full 'Dalton transactions (Cambridge, England : 2003)'
_journal_page_first 16758
_journal_page_last 16766
_journal_paper_doi 10.1039/c5dt02542g
_journal_volume 44
_journal_year 2015
_chemical_formula_moiety 'C32 H40 Cl2 Ir2 O S2'
_chemical_formula_sum 'C32 H40 Cl2 Ir2 O S2'
_chemical_formula_weight 960.13
_space_group_crystal_system monoclinic
_space_group_IT_number 14
_space_group_name_Hall '-P 2ybc'
_space_group_name_H-M_alt 'P 1 21/c 1'
_symmetry_space_group_name_Hall '-P 2ybc'
_symmetry_space_group_name_H-M 'P 1 21/c 1'
_atom_sites_solution_hydrogens geom
_atom_sites_solution_primary direct
_atom_sites_solution_secondary difmap
_audit_creation_date 2015-07-21
_audit_creation_method 'by CrystalStructure 4.1'
_audit_update_record
;
2015-07-29 deposited with the CCDC.
2015-08-27 downloaded from the CCDC.
;
_cell_angle_alpha 90.0000
_cell_angle_beta 101.803(2)
_cell_angle_gamma 90.0000
_cell_formula_units_Z 4
_cell_length_a 14.1227(16)
_cell_length_b 13.8101(14)
_cell_length_c 16.3080(18)
_cell_measurement_reflns_used 10695
_cell_measurement_temperature 93
_cell_measurement_theta_max 27.50
_cell_measurement_theta_min 2.30
_cell_volume 3113.4(6)
_computing_cell_refinement 'CrystalClear-SM Expert 2.1 b32'
_computing_data_collection 'CrystalClear-SM Expert 2.1 b32 (Rigaku, 2014)'
_computing_data_reduction 'CrystalClear-SM Expert 2.1 b32'
_computing_molecular_graphics 'CrystalStructure 4.1'
_computing_publication_material 'CrystalStructure 4.1 (Rigaku, 2014)'
_computing_structure_refinement 'SHELXL2013 (Sheldrick, 2008)'
_computing_structure_solution 'DIRDIF99-PATTY (Gould, et al., 1999)'
_diffrn_ambient_temperature 93
_diffrn_detector_area_resol_mean 5.814
_diffrn_measured_fraction_theta_full 0.997
_diffrn_measured_fraction_theta_max 0.997
_diffrn_measurement_device_type 'Rigaku XtaLAB P200'
_diffrn_measurement_method \w
_diffrn_radiation_type 'Mo K\a'
_diffrn_radiation_wavelength 0.71075
_diffrn_reflns_av_R_equivalents 0.0521
_diffrn_reflns_laue_measured_fraction_full 0.997
_diffrn_reflns_laue_measured_fraction_max 0.997
_diffrn_reflns_limit_h_max 15
_diffrn_reflns_limit_h_min -17
_diffrn_reflns_limit_k_max 16
_diffrn_reflns_limit_k_min -16
_diffrn_reflns_limit_l_max 19
_diffrn_reflns_limit_l_min -19
_diffrn_reflns_number 41756
_diffrn_reflns_point_group_measured_fraction_full 0.997
_diffrn_reflns_point_group_measured_fraction_max 0.997
_diffrn_reflns_theta_full 25.242
_diffrn_reflns_theta_max 25.339
_diffrn_reflns_theta_min 2.552
_diffrn_standards_number 0
_exptl_absorpt_coefficient_mu 8.894
_exptl_absorpt_correction_T_max 0.411
_exptl_absorpt_correction_T_min 0.249
_exptl_absorpt_correction_type multi-scan
_exptl_absorpt_process_details 'REQAB (Rigaku, 1998)'
_exptl_crystal_colour yellow
_exptl_crystal_density_diffrn 2.048
_exptl_crystal_density_method 'not measured'
_exptl_crystal_description prism
_exptl_crystal_F_000 1840.00
_exptl_crystal_size_max 0.100
_exptl_crystal_size_mid 0.100
_exptl_crystal_size_min 0.100
_refine_diff_density_max 0.80
_refine_diff_density_min -0.73
_refine_ls_extinction_method none
_refine_ls_goodness_of_fit_ref 0.999
_refine_ls_hydrogen_treatment mixed
_refine_ls_number_parameters 368
_refine_ls_number_reflns 5686
_refine_ls_number_restraints 2
_refine_ls_R_factor_all 0.0190
_refine_ls_R_factor_gt 0.0171
_refine_ls_shift/su_max 0.002
_refine_ls_structure_factor_coef Fsqd
_refine_ls_weighting_details 'w = 1/[\s^2^(Fo^2^)+(0.0120P)^2^] where P=(Fo^2^+2Fc^2^)/3'
_refine_ls_weighting_scheme calc
_refine_ls_wR_factor_gt 0.0373
_refine_ls_wR_factor_ref 0.0378
_reflns_number_gt 5308
_reflns_number_total 5686
_reflns_threshold_expression F^2^>2.0\s(F^2^)
_cod_data_source_file c5dt02542g2.cif
_cod_data_source_block 4c
_cod_depositor_comments 'Adding full bibliography for 7036305--7036311.cif.'
_cod_database_code 7036309

loop_
_space_group_symop_id
_space_group_symop_operation_xyz
1 +X,+Y,+Z
2 -X,1/2+Y,1/2-Z
3 -X,-Y,-Z
4 +X,-1/2-Y,-1/2+Z

loop_
_atom_site_label
_atom_site_type_symbol
_atom_site_fract_x
_atom_site_fract_y
_atom_site_fract_z
_atom_site_U_iso_or_equiv
_atom_site_adp_type
_atom_site_occupancy
_atom_site_site_symmetry_order
_atom_site_calc_flag
_atom_site_refinement_flags_posn
_atom_site_refinement_flags_adp
Ir1 Ir 0.70001(2) 0.62902(2) 0.37037(2) 0.01216(4) Uani 1 1 d . .
Ir2 Ir 0.92666(2) 0.69270(2) 0.37600(2) 0.01011(4) Uani 1 1 d . .
Cl1 Cl 0.83950(5) 0.53828(5) 0.33832(4) 0.01404(15) Uani 1 1 d . .
Cl2 Cl 0.31136(6) 0.66486(6) 0.36953(6) 0.0315(2) Uani 1 1 d . .
S1 S 0.82890(5) 0.68299(5) 0.47894(5) 0.01126(15) Uani 1 1 d . .
S9 S 0.77470(5) 0.74869(5) 0.29836(4) 0.01313(15) Uani 1 1 d . .
O1 O 0.2452(3) 0.8030(2) 0.2317(2) 0.0604(9) Uani 1 1 d D .
H1A H 0.272(3) 0.760(3) 0.279(2) 0.073 Uiso 1 1 d D U
H1B H 0.209(3) 0.852(3) 0.256(3) 0.073 Uiso 1 1 d D U
C1 C 0.7951(2) 0.8041(2) 0.49858(19) 0.0123(6) Uani 1 1 d . .
C2 C 0.7979(2) 0.8284(2) 0.58148(19) 0.0164(7) Uani 1 1 d . .
H2 H 0.8194 0.7812 0.6236 0.020 Uiso 1 1 calc R U
C3 C 0.7701(2) 0.9206(2) 0.6058(2) 0.0194(7) Uani 1 1 d . .
H3 H 0.7721 0.9348 0.6631 0.023 Uiso 1 1 calc R U
C4 C 0.7402(2) 0.9892(2) 0.5450(2) 0.0173(7) Uani 1 1 d . .
C5 C 0.7375(2) 0.9649(2) 0.46070(19) 0.0147(6) Uani 1 1 d . .
C6 C 0.7049(2) 1.0428(2) 0.4055(2) 0.0173(7) Uani 1 1 d . .
C7 C 0.7005(2) 1.0308(2) 0.3215(2) 0.0197(7) Uani 1 1 d . .
H7 H 0.6818 1.0829 0.2836 0.024 Uiso 1 1 calc R U
C8 C 0.7246(2) 0.9388(2) 0.29194(19) 0.0166(7) Uani 1 1 d . .
H8 H 0.7205 0.9303 0.2335 0.020 Uiso 1 1 calc R U
C9 C 0.7537(2) 0.8613(2) 0.34527(19) 0.0130(6) Uani 1 1 d . .
C10 C 0.7638(2) 0.8729(2) 0.43389(19) 0.0121(6) Uani 1 1 d . .
C11 C 0.7078(3) 1.0940(2) 0.5494(2) 0.0260(8) Uani 1 1 d . .
H11A H 0.7612 1.1345 0.5803 0.031 Uiso 1 1 calc R U
H11B H 0.6522 1.0984 0.5776 0.031 Uiso 1 1 calc R U
C12 C 0.6785(3) 1.1268(2) 0.4568(2) 0.0255(8) Uani 1 1 d . .
H12A H 0.6082 1.1403 0.4416 0.031 Uiso 1 1 calc R U
H12B H 0.7142 1.1860 0.4471 0.031 Uiso 1 1 calc R U
C13 C 0.5962(2) 0.5856(2) 0.4460(2) 0.0184(7) Uani 1 1 d . .
C14 C 0.5663(2) 0.6741(2) 0.3997(2) 0.0187(7) Uani 1 1 d . .
C15 C 0.5488(2) 0.6514(2) 0.3115(2) 0.0198(7) Uani 1 1 d . .
C16 C 0.5732(2) 0.5517(2) 0.3023(2) 0.0188(7) Uani 1 1 d . .
C17 C 0.6023(2) 0.5106(2) 0.3865(2) 0.0178(7) Uani 1 1 d . .
C18 C 0.6173(3) 0.5767(2) 0.5397(2) 0.0241(8) Uani 1 1 d . .
H18A H 0.6607 0.6291 0.5642 0.029 Uiso 1 1 calc R U
H18B H 0.6482 0.5141 0.5559 0.029 Uiso 1 1 calc R U
H18C H 0.5567 0.5810 0.5600 0.029 Uiso 1 1 calc R U
C19 C 0.5428(2) 0.7687(2) 0.4375(2) 0.0248(8) Uani 1 1 d . .
H19A H 0.5858 0.7776 0.4923 0.030 Uiso 1 1 calc R U
H19B H 0.4755 0.7677 0.4442 0.030 Uiso 1 1 calc R U
H19C H 0.5519 0.8222 0.4004 0.030 Uiso 1 1 calc R U
C20 C 0.5127(2) 0.7216(2) 0.2426(2) 0.0257(8) Uani 1 1 d . .
H20A H 0.5442 0.7844 0.2563 0.031 Uiso 1 1 calc R U
H20B H 0.4425 0.7290 0.2359 0.031 Uiso 1 1 calc R U
H20C H 0.5277 0.6973 0.1902 0.031 Uiso 1 1 calc R U
C21 C 0.5648(2) 0.4963(2) 0.2222(2) 0.0233(8) Uani 1 1 d . .
H21A H 0.6128 0.4441 0.2300 0.028 Uiso 1 1 calc R U
H21B H 0.5763 0.5399 0.1778 0.028 Uiso 1 1 calc R U
H21C H 0.4998 0.4685 0.2063 0.028 Uiso 1 1 calc R U
C22 C 0.6321(2) 0.4072(2) 0.4053(2) 0.0225(7) Uani 1 1 d . .
H22A H 0.6809 0.3889 0.3732 0.027 Uiso 1 1 calc R U
H22B H 0.5755 0.3649 0.3897 0.027 Uiso 1 1 calc R U
H22C H 0.6594 0.4002 0.4653 0.027 Uiso 1 1 calc R U
C23 C 1.0673(2) 0.7193(2) 0.45701(19) 0.0152(7) Uani 1 1 d . .
C24 C 1.0312(2) 0.8045(2) 0.4077(2) 0.0153(7) Uani 1 1 d . .
C25 C 1.0247(2) 0.7803(2) 0.3201(2) 0.0153(7) Uani 1 1 d . .
C26 C 1.0509(2) 0.6808(2) 0.31520(19) 0.0130(6) Uani 1 1 d . .
C27 C 1.0776(2) 0.6433(2) 0.40049(19) 0.0128(6) Uani 1 1 d . .
C28 C 1.0869(2) 0.7137(3) 0.5505(2) 0.0236(8) Uani 1 1 d . .
H28A H 1.0416 0.7558 0.5718 0.028 Uiso 1 1 calc R U
H28B H 1.1533 0.7347 0.5732 0.028 Uiso 1 1 calc R U
H28C H 1.0785 0.6467 0.5677 0.028 Uiso 1 1 calc R U
C29 C 1.0146(2) 0.9033(2) 0.4411(2) 0.0230(8) Uani 1 1 d . .
H29A H 0.9935 0.8965 0.4944 0.028 Uiso 1 1 calc R U
H29B H 0.9646 0.9372 0.4007 0.028 Uiso 1 1 calc R U
H29C H 1.0749 0.9405 0.4499 0.028 Uiso 1 1 calc R U
C30 C 0.9937(3) 0.8483(2) 0.2482(2) 0.0216(7) Uani 1 1 d . .
H30A H 0.9382 0.8864 0.2574 0.026 Uiso 1 1 calc R U
H30B H 0.9753 0.8112 0.1962 0.026 Uiso 1 1 calc R U
H30C H 1.0473 0.8919 0.2440 0.026 Uiso 1 1 calc R U
C31 C 1.0578(2) 0.6252(2) 0.23788(19) 0.0178(7) Uani 1 1 d . .
H31A H 1.0418 0.5571 0.2452 0.021 Uiso 1 1 calc R U
H31B H 1.1238 0.6299 0.2280 0.021 Uiso 1 1 calc R U
H31C H 1.0123 0.6523 0.1898 0.021 Uiso 1 1 calc R U
C32 C 1.1109(2) 0.5417(2) 0.4237(2) 0.0185(7) Uani 1 1 d . .
H32A H 1.0686 0.4958 0.3877 0.022 Uiso 1 1 calc R U
H32B H 1.1082 0.5296 0.4824 0.022 Uiso 1 1 calc R U
H32C H 1.1775 0.5337 0.4161 0.022 Uiso 1 1 calc R U

loop_
_atom_site_aniso_label
_atom_site_aniso_U_11
_atom_site_aniso_U_22
_atom_site_aniso_U_33
_atom_site_aniso_U_23
_atom_site_aniso_U_13
_atom_site_aniso_U_12
Ir1 0.00979(7) 0.01046(6) 0.01566(7) -0.00182(4) 0.00124(5) -0.00033(4)
Ir2 0.01066(7) 0.00873(6) 0.01104(6) -0.00093(4) 0.00251(5) -0.00034(4)
Cl1 0.0137(4) 0.0109(3) 0.0172(4) -0.0028(3) 0.0025(3) 0.0002(3)
Cl2 0.0282(5) 0.0310(5) 0.0352(5) -0.0048(4) 0.0061(4) -0.0048(4)
S1 0.0115(4) 0.0104(3) 0.0118(3) 0.0005(3) 0.0022(3) 0.0008(3)
S9 0.0146(4) 0.0130(4) 0.0111(3) -0.0009(3) 0.0009(3) 0.0011(3)
O1 0.071(3) 0.059(2) 0.054(2) -0.0020(17) 0.017(2) -0.0193(18)
C1 0.0097(15) 0.0118(14) 0.0150(15) -0.0030(12) 0.0014(13) 0.0001(11)
C2 0.0145(16) 0.0191(16) 0.0145(15) 0.0004(13) 0.0007(13) 0.0031(12)
C3 0.0188(17) 0.0229(17) 0.0166(16) -0.0078(13) 0.0036(14) 0.0026(13)
C4 0.0138(16) 0.0169(16) 0.0212(16) -0.0069(13) 0.0040(13) -0.0003(12)
C5 0.0093(15) 0.0136(15) 0.0206(16) 0.0003(12) 0.0015(13) -0.0006(11)
C6 0.0119(16) 0.0130(15) 0.0270(17) 0.0014(13) 0.0042(14) 0.0006(12)
C7 0.0208(18) 0.0119(15) 0.0267(18) 0.0081(13) 0.0053(15) 0.0033(12)
C8 0.0167(17) 0.0187(16) 0.0151(15) 0.0025(13) 0.0051(13) 0.0026(12)
C9 0.0124(16) 0.0103(14) 0.0170(15) -0.0011(12) 0.0045(13) 0.0002(11)
C10 0.0076(15) 0.0118(14) 0.0169(15) -0.0015(12) 0.0026(13) -0.0026(11)
C11 0.027(2) 0.0193(17) 0.0315(19) -0.0087(15) 0.0067(16) 0.0031(14)
C12 0.028(2) 0.0156(16) 0.034(2) -0.0007(15) 0.0105(17) 0.0032(14)
C13 0.0097(16) 0.0216(16) 0.0270(18) -0.0050(14) 0.0107(14) -0.0035(12)
C14 0.0080(16) 0.0175(16) 0.0311(19) -0.0032(14) 0.0052(14) -0.0027(12)
C15 0.0067(15) 0.0184(16) 0.0325(19) -0.0024(14) -0.0003(14) -0.0009(12)
C16 0.0097(16) 0.0160(15) 0.0292(18) -0.0041(14) 0.0004(14) -0.0038(12)
C17 0.0093(15) 0.0162(15) 0.0282(18) -0.0025(14) 0.0048(14) -0.0042(12)
C18 0.0235(19) 0.0248(18) 0.0268(18) -0.0019(15) 0.0121(16) -0.0024(14)
C19 0.0156(18) 0.0197(17) 0.039(2) -0.0087(15) 0.0049(16) 0.0017(13)
C20 0.0200(18) 0.0194(17) 0.033(2) -0.0006(15) -0.0066(16) 0.0031(14)
C21 0.0174(17) 0.0204(17) 0.0285(18) -0.0080(14) -0.0039(15) 0.0012(13)
C22 0.0194(18) 0.0169(16) 0.0308(19) -0.0012(14) 0.0042(15) -0.0032(13)
C23 0.0080(15) 0.0191(15) 0.0179(16) -0.0017(13) 0.0013(13) -0.0043(12)
C24 0.0101(16) 0.0141(15) 0.0221(17) -0.0047(12) 0.0040(14) -0.0045(11)
C25 0.0123(16) 0.0125(14) 0.0235(17) 0.0009(13) 0.0094(14) -0.0025(12)
C26 0.0112(16) 0.0134(15) 0.0164(15) -0.0007(12) 0.0076(13) -0.0035(11)
C27 0.0052(15) 0.0153(15) 0.0182(16) 0.0004(12) 0.0032(13) -0.0021(11)
C28 0.0191(18) 0.0330(19) 0.0175(17) -0.0072(15) 0.0008(15) -0.0042(14)
C29 0.0222(19) 0.0151(16) 0.0328(19) -0.0101(15) 0.0087(16) -0.0033(13)
C30 0.0271(19) 0.0143(15) 0.0259(18) 0.0051(14) 0.0112(16) 0.0010(13)
C31 0.0216(18) 0.0154(15) 0.0183(16) -0.0006(13) 0.0087(14) 0.0029(12)
C32 0.0160(17) 0.0164(16) 0.0230(16) 0.0034(13) 0.0044(14) 0.0030(12)

loop_
_atom_type_symbol
_atom_type_description
_atom_type_scat_dispersion_real
_atom_type_scat_dispersion_imag
_atom_type_scat_source
C C 0.0033 0.0016
;
International Tables for Crystallography
(Vol. C, Tables 4.2.6.8 and 6.1.1.4)
;
H H 0.0000 0.0000
;
International Tables for Crystallography
(Vol. C, Table 6.1.1.4)
;
Cl Cl 0.1484 0.1585
;
International Tables for Crystallography
(Vol. C, Tables 4.2.6.8 and 6.1.1.4)
;
Ir Ir -1.4442 7.9887
;
International Tables for Crystallography
(Vol. C, Tables 4.2.6.8 and 6.1.1.4)
;
S S 0.1246 0.1234
;
International Tables for Crystallography
(Vol. C, Tables 4.2.6.8 and 6.1.1.4)
;
O O 0.0106 0.0060
;
International Tables for Crystallography
(Vol. C, Tables 4.2.6.8 and 6.1.1.4)
;

loop_
_geom_angle_atom_site_label_1
_geom_angle_atom_site_label_2
_geom_angle_atom_site_label_3
_geom_angle
C14 Ir1 C15 39.13(12)
C14 Ir1 C16 65.50(12)
C15 Ir1 C16 38.43(11)
C14 Ir1 C13 39.30(12)
C15 Ir1 C13 64.97(13)
C16 Ir1 C13 64.99(12)
C14 Ir1 C17 65.33(12)
C15 Ir1 C17 64.77(12)
C16 Ir1 C17 39.13(12)
C13 Ir1 C17 38.27(11)
C14 Ir1 S1 108.56(9)
C15 Ir1 S1 144.50(9)
C16 Ir1 S1 162.30(9)
C13 Ir1 S1 99.51(9)
C17 Ir1 S1 123.25(9)
C14 Ir1 S9 114.05(9)
C15 Ir1 S9 100.15(9)
C16 Ir1 S9 119.09(9)
C13 Ir1 S9 151.71(9)
C17 Ir1 S9 157.85(9)
S1 Ir1 S9 78.60(3)
C14 Ir1 Cl1 166.60(8)
C15 Ir1 Cl1 136.79(9)
C16 Ir1 Cl1 104.49(9)
C13 Ir1 Cl1 129.40(9)
C17 Ir1 Cl1 101.27(8)
S1 Ir1 Cl1 78.21(3)
S9 Ir1 Cl1 78.27(3)
C24 Ir2 C25 39.44(12)
C24 Ir2 C23 39.56(11)
C25 Ir2 C23 65.24(12)
C24 Ir2 C26 65.43(11)
C25 Ir2 C26 38.24(10)
C23 Ir2 C26 64.68(12)
C24 Ir2 C27 65.25(11)
C25 Ir2 C27 64.61(11)
C23 Ir2 C27 37.98(11)
C26 Ir2 C27 38.86(11)
C24 Ir2 S1 110.05(9)
C25 Ir2 S1 146.74(8)
C23 Ir2 S1 99.77(9)
C26 Ir2 S1 161.19(8)
C27 Ir2 S1 122.33(8)
C24 Ir2 S9 113.45(8)
C25 Ir2 S9 100.25(8)
C23 Ir2 S9 151.16(8)
C26 Ir2 S9 120.05(8)
C27 Ir2 S9 158.66(8)
S1 Ir2 S9 78.73(3)
C24 Ir2 Cl1 166.23(8)
C25 Ir2 Cl1 134.58(8)
C23 Ir2 Cl1 129.83(8)
C26 Ir2 Cl1 103.07(8)
C27 Ir2 Cl1 101.10(8)
S1 Ir2 Cl1 78.25(2)
S9 Ir2 Cl1 78.46(2)
Ir2 Cl1 Ir1 83.59(2)
C1 S1 Ir1 103.56(10)
C1 S1 Ir2 106.74(11)
Ir1 S1 Ir2 87.64(3)
C9 S9 Ir2 105.37(10)
C9 S9 Ir1 105.24(11)
Ir2 S9 Ir1 87.40(2)
H1A O1 H1B 105(4)
C2 C1 C10 120.3(3)
C2 C1 S1 116.5(2)
C10 C1 S1 123.2(2)
C1 C2 C3 122.5(3)
C1 C2 H2 118.7
C3 C2 H2 118.7
C4 C3 C2 118.8(3)
C4 C3 H3 120.6
C2 C3 H3 120.6
C3 C4 C5 118.8(3)
C3 C4 C11 132.3(3)
C5 C4 C11 108.9(3)
C4 C5 C6 112.3(3)
C4 C5 C10 123.9(3)
C6 C5 C10 123.8(3)
C7 C6 C5 119.1(3)
C7 C6 C12 132.6(3)
C5 C6 C12 108.3(3)
C6 C7 C8 118.8(3)
C6 C7 H7 120.6
C8 C7 H7 120.6
C9 C8 C7 122.4(3)
C9 C8 H8 118.8
C7 C8 H8 118.8
C8 C9 C10 120.1(3)
C8 C9 S9 117.2(2)
C10 C9 S9 122.6(2)
C5 C10 C1 115.6(3)
C5 C10 C9 115.7(3)
C1 C10 C9 128.7(3)
C4 C11 C12 104.8(3)
C4 C11 H11A 110.8
C12 C11 H11A 110.8
C4 C11 H11B 110.8
C12 C11 H11B 110.8
H11A C11 H11B 108.9
C6 C12 C11 105.4(3)
C6 C12 H12A 110.7
C11 C12 H12A 110.7
C6 C12 H12B 110.7
C11 C12 H12B 110.7
H12A C12 H12B 108.8
C17 C13 C14 107.9(3)
C17 C13 C18 127.1(3)
C14 C13 C18 125.0(3)
C17 C13 Ir1 71.07(18)
C14 C13 Ir1 68.48(18)
C18 C13 Ir1 125.5(2)
C15 C14 C13 107.9(3)
C15 C14 C19 126.0(3)
C13 C14 C19 125.5(3)
C15 C14 Ir1 72.02(18)
C13 C14 Ir1 72.22(18)
C19 C14 Ir1 128.5(2)
C16 C15 C14 108.5(3)
C16 C15 C20 126.7(3)
C14 C15 C20 124.9(3)
C16 C15 Ir1 71.02(17)
C14 C15 Ir1 68.84(17)
C20 C15 Ir1 125.3(2)
C15 C16 C17 107.5(3)
C15 C16 C21 127.1(3)
C17 C16 C21 125.2(3)
C15 C16 Ir1 70.55(17)
C17 C16 Ir1 70.69(17)
C21 C16 Ir1 127.2(2)
C13 C17 C16 108.1(3)
C13 C17 C22 127.0(3)
C16 C17 C22 124.9(3)
C13 C17 Ir1 70.66(17)
C16 C17 Ir1 70.18(17)
C22 C17 Ir1 125.2(2)
C13 C18 H18A 109.5
C13 C18 H18B 109.5
H18A C18 H18B 109.5
C13 C18 H18C 109.5
H18A C18 H18C 109.5
H18B C18 H18C 109.5
C14 C19 H19A 109.5
C14 C19 H19B 109.5
H19A C19 H19B 109.5
C14 C19 H19C 109.5
H19A C19 H19C 109.5
H19B C19 H19C 109.5
C15 C20 H20A 109.5
C15 C20 H20B 109.5
H20A C20 H20B 109.5
C15 C20 H20C 109.5
H20A C20 H20C 109.5
H20B C20 H20C 109.5
C16 C21 H21A 109.5
C16 C21 H21B 109.5
H21A C21 H21B 109.5
C16 C21 H21C 109.5
H21A C21 H21C 109.5
H21B C21 H21C 109.5
C17 C22 H22A 109.5
C17 C22 H22B 109.5
H22A C22 H22B 109.5
C17 C22 H22C 109.5
H22A C22 H22C 109.5
H22B C22 H22C 109.5
C27 C23 C24 108.0(3)
C27 C23 C28 126.9(3)
C24 C23 C28 125.2(3)
C27 C23 Ir2 71.64(17)
C24 C23 Ir2 68.23(16)
C28 C23 Ir2 124.4(2)
C25 C24 C23 107.6(3)
C25 C24 C29 125.6(3)
C23 C24 C29 126.5(3)
C25 C24 Ir2 72.14(16)
C23 C24 Ir2 72.21(16)
C29 C24 Ir2 126.5(2)
C26 C25 C24 108.1(3)
C26 C25 C30 126.7(3)
C24 C25 C30 125.2(3)
C26 C25 Ir2 71.46(17)
C24 C25 Ir2 68.42(17)
C30 C25 Ir2 124.6(2)
C25 C26 C27 107.9(3)
C25 C26 C31 127.0(3)
C27 C26 C31 125.0(3)
C25 C26 Ir2 70.30(17)
C27 C26 Ir2 70.75(17)
C31 C26 Ir2 128.0(2)
C23 C27 C26 108.4(3)
C23 C27 C32 126.4(3)
C26 C27 C32 125.2(3)
C23 C27 Ir2 70.39(17)
C26 C27 Ir2 70.39(17)
C32 C27 Ir2 125.3(2)
C23 C28 H28A 109.5
C23 C28 H28B 109.5
H28A C28 H28B 109.5
C23 C28 H28C 109.5
H28A C28 H28C 109.5
H28B C28 H28C 109.5
C24 C29 H29A 109.5
C24 C29 H29B 109.5
H29A C29 H29B 109.5
C24 C29 H29C 109.5
H29A C29 H29C 109.5
H29B C29 H29C 109.5
C25 C30 H30A 109.5
C25 C30 H30B 109.5
H30A C30 H30B 109.5
C25 C30 H30C 109.5
H30A C30 H30C 109.5
H30B C30 H30C 109.5
C26 C31 H31A 109.5
C26 C31 H31B 109.5
H31A C31 H31B 109.5
C26 C31 H31C 109.5
H31A C31 H31C 109.5
H31B C31 H31C 109.5
C27 C32 H32A 109.5
C27 C32 H32B 109.5
H32A C32 H32B 109.5
C27 C32 H32C 109.5
H32A C32 H32C 109.5
H32B C32 H32C 109.5

loop_
_geom_bond_atom_site_label_1
_geom_bond_atom_site_label_2
_geom_bond_distance
Ir1 C14 2.134(3)
Ir1 C15 2.177(3)
Ir1 C16 2.183(3)
Ir1 C13 2.184(3)
Ir1 C17 2.190(3)
Ir1 S1 2.3844(7)
Ir1 S9 2.3936(8)
Ir1 Cl1 2.4791(8)
Ir2 C24 2.126(3)
Ir2 C25 2.176(3)
Ir2 C23 2.179(3)
Ir2 C26 2.191(3)
Ir2 C27 2.196(3)
Ir2 S1 2.3854(8)
Ir2 S9 2.3865(7)
Ir2 Cl1 2.4762(7)
S1 C1 1.786(3)
S9 C9 1.784(3)
O1 H1A 0.981(5)
O1 H1B 0.981(5)
C1 C2 1.386(4)
C1 C10 1.422(4)
C2 C3 1.412(4)
C2 H2 0.9500
C3 C4 1.374(4)
C3 H3 0.9500
C4 C5 1.408(4)
C4 C11 1.523(4)
C5 C6 1.417(4)
C5 C10 1.418(4)
C6 C7 1.369(5)
C6 C12 1.520(4)
C7 C8 1.424(4)
C7 H7 0.9500
C8 C9 1.388(4)
C8 H8 0.9500
C9 C10 1.432(4)
C11 C12 1.550(5)
C11 H11A 0.9900
C11 H11B 0.9900
C12 H12A 0.9900
C12 H12B 0.9900
C13 C17 1.434(4)
C13 C14 1.453(4)
C13 C18 1.500(5)
C14 C15 1.444(5)
C14 C19 1.509(4)
C15 C16 1.435(4)
C15 C20 1.492(4)
C16 C17 1.464(4)
C16 C21 1.499(4)
C17 C22 1.504(4)
C18 H18A 0.9800
C18 H18B 0.9800
C18 H18C 0.9800
C19 H19A 0.9800
C19 H19B 0.9800
C19 H19C 0.9800
C20 H20A 0.9800
C20 H20B 0.9800
C20 H20C 0.9800
C21 H21A 0.9800
C21 H21B 0.9800
C21 H21C 0.9800
C22 H22A 0.9800
C22 H22B 0.9800
C22 H22C 0.9800
C23 C27 1.424(4)
C23 C24 1.458(4)
C23 C28 1.494(4)
C24 C25 1.452(4)
C24 C29 1.505(4)
C25 C26 1.430(4)
C25 C30 1.495(4)
C26 C27 1.459(4)
C26 C31 1.496(4)
C27 C32 1.503(4)
C28 H28A 0.9800
C28 H28B 0.9800
C28 H28C 0.9800
C29 H29A 0.9800
C29 H29B 0.9800
C29 H29C 0.9800
C30 H30A 0.9800
C30 H30B 0.9800
C30 H30C 0.9800
C31 H31A 0.9800
C31 H31B 0.9800
C31 H31C 0.9800
C32 H32A 0.9800
C32 H32B 0.9800
C32 H32C 0.9800

loop_
_geom_torsion_atom_site_label_1
_geom_torsion_atom_site_label_2
_geom_torsion_atom_site_label_3
_geom_torsion_atom_site_label_4
_geom_torsion
Ir1 S1 C1 C2 130.2(2)
Ir2 S1 C1 C2 -138.2(2)
Ir1 S1 C1 C10 -48.0(3)
Ir2 S1 C1 C10 43.6(3)
C10 C1 C2 C3 0.3(5)
S1 C1 C2 C3 -177.9(2)
C1 C2 C3 C4 -0.8(5)
C2 C3 C4 C5 0.6(5)
C2 C3 C4 C11 -178.7(3)
C3 C4 C5 C6 179.8(3)
C11 C4 C5 C6 -0.7(4)
C3 C4 C5 C10 0.1(5)
C11 C4 C5 C10 179.6(3)
C4 C5 C6 C7 178.5(3)
C10 C5 C6 C7 -1.8(5)
C4 C5 C6 C12 -2.9(4)
C10 C5 C6 C12 176.8(3)
C5 C6 C7 C8 2.9(5)
C12 C6 C7 C8 -175.3(3)
C6 C7 C8 C9 -1.0(5)
C7 C8 C9 C10 -2.2(5)
C7 C8 C9 S9 176.5(2)
Ir2 S9 C9 C8 132.6(2)
Ir1 S9 C9 C8 -135.9(2)
Ir2 S9 C9 C10 -48.8(3)
Ir1 S9 C9 C10 42.7(3)
C4 C5 C10 C1 -0.6(4)
C6 C5 C10 C1 179.7(3)
C4 C5 C10 C9 178.4(3)
C6 C5 C10 C9 -1.3(4)
C2 C1 C10 C5 0.4(4)
S1 C1 C10 C5 178.5(2)
C2 C1 C10 C9 -178.4(3)
S1 C1 C10 C9 -0.3(5)
C8 C9 C10 C5 3.2(4)
S9 C9 C10 C5 -175.4(2)
C8 C9 C10 C1 -178.0(3)
S9 C9 C10 C1 3.4(5)
C3 C4 C11 C12 -176.7(3)
C5 C4 C11 C12 3.9(4)
C7 C6 C12 C11 -176.5(4)
C5 C6 C12 C11 5.1(4)
C4 C11 C12 C6 -5.4(4)
C17 C13 C14 C15 3.2(3)
C18 C13 C14 C15 -177.3(3)
Ir1 C13 C14 C15 63.6(2)
C17 C13 C14 C19 174.6(3)
C18 C13 C14 C19 -6.0(5)
Ir1 C13 C14 C19 -125.0(3)
C17 C13 C14 Ir1 -60.4(2)
C18 C13 C14 Ir1 119.1(3)
C13 C14 C15 C16 -3.5(4)
C19 C14 C15 C16 -174.8(3)
Ir1 C14 C15 C16 60.2(2)
C13 C14 C15 C20 177.2(3)
C19 C14 C15 C20 5.9(5)
Ir1 C14 C15 C20 -119.1(3)
C13 C14 C15 Ir1 -63.8(2)
C19 C14 C15 Ir1 125.0(3)
C14 C15 C16 C17 2.5(4)
C20 C15 C16 C17 -178.2(3)
Ir1 C15 C16 C17 61.4(2)
C14 C15 C16 C21 178.7(3)
C20 C15 C16 C21 -2.0(5)
Ir1 C15 C16 C21 -122.4(3)
C14 C15 C16 Ir1 -58.9(2)
C20 C15 C16 Ir1 120.4(3)
C14 C13 C17 C16 -1.7(3)
C18 C13 C17 C16 178.8(3)
Ir1 C13 C17 C16 -60.5(2)
C14 C13 C17 C22 178.9(3)
C18 C13 C17 C22 -0.6(5)
Ir1 C13 C17 C22 120.1(3)
C14 C13 C17 Ir1 58.8(2)
C18 C13 C17 Ir1 -120.7(3)
C15 C16 C17 C13 -0.5(3)
C21 C16 C17 C13 -176.8(3)
Ir1 C16 C17 C13 60.8(2)
C15 C16 C17 C22 179.0(3)
C21 C16 C17 C22 2.7(5)
Ir1 C16 C17 C22 -119.8(3)
C15 C16 C17 Ir1 -61.3(2)
C21 C16 C17 Ir1 122.4(3)
C27 C23 C24 C25 -3.0(3)
C28 C23 C24 C25 178.5(3)
Ir2 C23 C24 C25 -63.9(2)
C27 C23 C24 C29 -176.4(3)
C28 C23 C24 C29 5.1(5)
Ir2 C23 C24 C29 122.7(3)
C27 C23 C24 Ir2 60.9(2)
C28 C23 C24 Ir2 -117.6(3)
C23 C24 C25 C26 3.3(3)
C29 C24 C25 C26 176.7(3)
Ir2 C24 C25 C26 -60.7(2)
C23 C24 C25 C30 -178.1(3)
C29 C24 C25 C30 -4.6(5)
Ir2 C24 C25 C30 117.9(3)
C23 C24 C25 Ir2 64.0(2)
C29 C24 C25 Ir2 -122.6(3)
C24 C25 C26 C27 -2.3(3)
C30 C25 C26 C27 179.1(3)
Ir2 C25 C26 C27 -61.1(2)
C24 C25 C26 C31 -177.8(3)
C30 C25 C26 C31 3.5(5)
Ir2 C25 C26 C31 123.3(3)
C24 C25 C26 Ir2 58.8(2)
C30 C25 C26 Ir2 -119.8(3)
C24 C23 C27 C26 1.6(3)
C28 C23 C27 C26 -179.9(3)
Ir2 C23 C27 C26 60.4(2)
C24 C23 C27 C32 -178.7(3)
C28 C23 C27 C32 -0.2(5)
Ir2 C23 C27 C32 -119.9(3)
C24 C23 C27 Ir2 -58.8(2)
C28 C23 C27 Ir2 119.7(3)
C25 C26 C27 C23 0.4(3)
C31 C26 C27 C23 176.1(3)
Ir2 C26 C27 C23 -60.4(2)
C25 C26 C27 C32 -179.3(3)
C31 C26 C27 C32 -3.6(5)
Ir2 C26 C27 C32 119.9(3)
C25 C26 C27 Ir2 60.8(2)
C31 C26 C27 Ir2 -123.5(3)
